data_9012850
loop_
_publ_author_name
'Locock, A. J.'

_publ_section_title
;
 Crystal chemistry of actinide phosphates and arsenates
;
_journal_name_full 'Structural Chemistry of Inorganic Actinide Compounds'
_journal_page_first 214
_journal_page_last 278
_journal_volume 6
_journal_year 2006
_chemical_formula_structural Zr(PO3)4
_chemical_formula_sum 'O12 P4 Zr'
_space_group_IT_number 15
_symmetry_space_group_name_Hall '-C 2yc'
_symmetry_space_group_name_H-M 'C 1 2/c 1'
_cell_angle_alpha 90
_cell_angle_beta 90.04
_cell_angle_gamma 90
_cell_length_a 13.50
_cell_length_b 28.80
_cell_length_c 8.66
_cell_formula_units_Z 16
_cell_volume 3367.007
_database_code_amcsd 0015624
_exptl_crystal_density_diffrn 3.212
_cod_original_formula_sum 'Zr P4 O12'
_cod_database_code 9012850
_amcsd_formula_title Zr(PO3)4

loop_
_space_group_symop_operation_xyz
x,y,z
1/2+x,1/2+y,z
x,-y,1/2+z
1/2+x,1/2-y,1/2+z
-x,y,1/2-z
1/2-x,1/2+y,1/2-z
-x,-y,-z
1/2-x,1/2-y,-z

loop_
_atom_site_label
_atom_site_fract_x
_atom_site_fract_y
_atom_site_fract_z
Zr1 0.50000 -0.43090 0.75000
Zr2 -0.26860 -0.31800 0.24980
Zr3 0.00000 -0.43220 0.75000
P1 -0.14020 -0.48810 0.02610
P2 -0.10990 -0.24290 0.02670
P3 -0.42520 -0.40710 0.36920
P4 -0.17430 -0.34740 0.62850
P5 -0.35680 -0.49340 0.49020
P6 -0.33060 -0.34610 -0.13640
P7 -0.10670 -0.26060 0.50270
P8 -0.08290 -0.39860 0.13450
O1 -0.37550 -0.36770 0.29030
O2 -0.47460 -0.39890 0.51880
O3 -0.34940 -0.44930 0.38180
O4 -0.14290 -0.36140 0.20830
O5 -0.04200 -0.39260 -0.02190
O6 0.00000 -0.41570 0.25000
O7 -0.14620 -0.44560 0.14020
O8 -0.23140 -0.35280 0.48330
O9 -0.11600 -0.38800 0.68880
O10 -0.24070 -0.32850 -0.23530
O11 -0.10250 -0.30360 0.61900
O12 -0.39660 -0.30020 -0.14210
O13 -0.29800 -0.35580 0.02400
O14 -0.38450 -0.38200 -0.22480
O15 -0.12790 -0.21610 0.58220
O16 0.50000 -0.42940 0.25000
O17 -0.17360 -0.27230 0.37060
O18 -0.37760 -0.27570 0.13340
O19 0.50340 -0.23680 -0.05750
O20 -0.31820 -0.22100 -0.07890
O21 -0.24710 0.49240 0.05410
O22 -0.42310 -0.48220 0.62260
O23 -0.37780 -0.46360 -0.09350
O24 -0.12440 -0.47140 -0.13310
O25 -0.06970 -0.47580 0.58410

loop_
_cod_related_entry_id
_cod_related_entry_database
_cod_related_entry_code
1 AMCSD 0015624
